data_1010956
loop_
_publ_author_name
'Colby, M Y'
'LaCoste, L J B'

_publ_section_title 'The crystal structure of Cerussite'
_journal_coden_ASTM ZEKGAX
_journal_name_full
;
Zeitschrift fuer Kristallographie, Kristallgeometrie, Kristallphysik,
Kristallchemie (-144,1977)
;
_journal_page_first 299
_journal_page_last 309
_journal_volume 84
_journal_year 1933
_chemical_formula_structural 'Pb C O3'
_chemical_formula_sum 'C O3 Pb'
_chemical_name_mineral Cerussite
_chemical_name_systematic 'Lead carbonate'
_symmetry_cell_setting orthorhombic
_symmetry_Int_Tables_number 62
_symmetry_space_group_name_Hall '-P 2n 2a'
_symmetry_space_group_name_H-M 'P m c n S2'
_cell_angle_alpha 90
_cell_angle_beta 90
_cell_angle_gamma 90
_cell_formula_units_Z 4
_cell_length_a 5.166
_cell_length_b 8.468
_cell_length_c 6.146
_cell_volume 268.9
_cod_database_code 1010956

loop_
_symmetry_equiv_pos_as_xyz
x,y,z
-x,1/2-y,1/2+z
1/2+x,-y,1/2-z
1/2-x,1/2+y,-z
1/2-x,-y,1/2-z
1/2+x,1/2+y,-z
-x,y,z
x,1/2-y,1/2+z

loop_
_atom_site_label
_atom_site_type_symbol
_atom_site_symmetry_multiplicity
_atom_site_Wyckoff_symbol
_atom_site_fract_x
_atom_site_fract_y
_atom_site_fract_z
_atom_site_occupancy
_atom_site_attached_hydrogens
_atom_site_calc_flag
Pb1 Pb2+ 4 c 0. 0.417 0. 1. 0 d
C1 C4+ 4 c 0. 0.764 0.153 1. 0 d
O1 O2- 4 c 0. 0.909 0.153 1. 0 d
O2 O2- 8 d 0.199 0.691 0.153 1. 0 d

loop_
_atom_type_symbol
_atom_type_oxidation_number
Pb2+ 2.000
C4+ 4.000
O2- -2.000

loop_
_cod_related_entry_id
_cod_related_entry_database
_cod_related_entry_code
1 ChemSpider 11234
